data_2205786
loop_
_publ_author_name
'Fan, Sai-Rong'
'Zhu, Long-Guan'
'Xiao, Hong-Ping'

_publ_section_title <i>catena</i>-Poly[[<i>cis</i>-diaqua(2,2'-bipyridine)zinc(II)]-\m-5-sulfonatosalicylato]
_journal_issue 5
_journal_name_full 'Acta Crystallographica Section E'
_journal_page_first m804
_journal_page_last m806
_journal_paper_doi 10.1107/S1600536805009645
_journal_volume 61
_journal_year 2005
_chemical_formula_iupac '[Zn (C7 H4 O6 S) (C10 H8 N2) (H2 O)2]'
_chemical_formula_moiety 'C17 H16 N2 O8 S Zn'
_chemical_formula_sum 'C17 H16 N2 O8 S Zn'
_chemical_formula_weight 473.75
_chemical_name_systematic
;
catena-Poly[[cis-diaqua(2,2'-bipyridine)zinc(II)]-\m-5-sulfonatosalicylato]
;
_space_group_IT_number 14
_symmetry_cell_setting monoclinic
_symmetry_space_group_name_Hall '-P 2yn'
_symmetry_space_group_name_H-M 'P 1 21/n 1'
_atom_sites_solution_hydrogens geom
_atom_sites_solution_primary direct
_atom_sites_solution_secondary difmap
_audit_creation_method SHELXL-97
_cell_angle_alpha 90.00
_cell_angle_beta 111.527(2)
_cell_angle_gamma 90.00
_cell_formula_units_Z 4
_cell_length_a 14.433(2)
_cell_length_b 7.6395(8)
_cell_length_c 18.089(2)
_cell_measurement_reflns_used 6964
_cell_measurement_temperature 295(2)
_cell_measurement_theta_max 28.236
_cell_measurement_theta_min 2.261
_cell_volume 1855.4(4)
_computing_cell_refinement 'SAINT (Bruker, 2002)'
_computing_data_collection 'SMART (Bruker, 2002)'
_computing_data_reduction SAINT
_computing_molecular_graphics 'ORTEP-3 for Windows (Farrugia, 1997)'
_computing_publication_material 'WinGX (Farrugia, 1999)'
_computing_structure_refinement 'SHELXL97 (Sheldrick, 1997)'
_computing_structure_solution 'SHELXS97 (Sheldrick, 1997)'
_diffrn_ambient_temperature 295(2)
_diffrn_measured_fraction_theta_full 0.998
_diffrn_measured_fraction_theta_max 0.998
_diffrn_measurement_device_type 'Bruker APEX area-detector'
_diffrn_measurement_method '\f and \w'
_diffrn_radiation_monochromator graphite
_diffrn_radiation_source 'fine-focus sealed tube'
_diffrn_radiation_type MoK\a
_diffrn_radiation_wavelength 0.71073
_diffrn_reflns_av_R_equivalents 0.0187
_diffrn_reflns_av_sigmaI/netI 0.0217
_diffrn_reflns_limit_h_max 16
_diffrn_reflns_limit_h_min -18
_diffrn_reflns_limit_k_max 9
_diffrn_reflns_limit_k_min -7
_diffrn_reflns_limit_l_max 22
_diffrn_reflns_limit_l_min -19
_diffrn_reflns_number 10467
_diffrn_reflns_theta_full 26.50
_diffrn_reflns_theta_max 26.50
_diffrn_reflns_theta_min 2.42
_diffrn_standards_number 0
_exptl_absorpt_coefficient_mu 1.487
_exptl_absorpt_correction_T_max 0.6357
_exptl_absorpt_correction_T_min 0.5607
_exptl_absorpt_correction_type multi-scan
_exptl_absorpt_process_details '(SADABS; Bruker, 2002)'
_exptl_crystal_colour colorless
_exptl_crystal_density_diffrn 1.696
_exptl_crystal_density_method 'not measured'
_exptl_crystal_description block
_exptl_crystal_F_000 968
_exptl_crystal_size_max 0.44
_exptl_crystal_size_mid 0.34
_exptl_crystal_size_min 0.31
_refine_diff_density_max 0.342
_refine_diff_density_min -0.686
_refine_ls_extinction_method none
_refine_ls_goodness_of_fit_ref 1.090
_refine_ls_hydrogen_treatment constr
_refine_ls_matrix_type full
_refine_ls_number_parameters 277
_refine_ls_number_reflns 3847
_refine_ls_number_restraints 5
_refine_ls_restrained_S_all 1.089
_refine_ls_R_factor_all 0.0319
_refine_ls_R_factor_gt 0.0301
_refine_ls_shift/su_max 0.001
_refine_ls_shift/su_mean 0.000
_refine_ls_structure_factor_coef Fsqd
_refine_ls_weighting_details 'calc w = 1/[\s^2^(Fo^2^)+(0.0522P)^2^+0.5177P] where P = (Fo^2^+2Fc^2^)/3'
_refine_ls_weighting_scheme calc
_refine_ls_wR_factor_gt 0.0815
_refine_ls_wR_factor_ref 0.0829
_reflns_number_gt 3586
_reflns_number_total 3847
_reflns_threshold_expression I>2\s(I)
_cod_data_source_file om6234.cif
_cod_data_source_block I
_cod_original_sg_symbol_H-M 'P 21/n'
_cod_database_code 2205786
_cod_database_fobs_code 2205786

loop_
_symmetry_equiv_pos_as_xyz
'x, y, z'
'-x+1/2, y+1/2, -z+1/2'
'-x, -y, -z'
'x-1/2, -y-1/2, z-1/2'

loop_
_atom_site_label
_atom_site_fract_x
_atom_site_fract_y
_atom_site_fract_z
_atom_site_U_iso_or_equiv
_atom_site_adp_type
_atom_site_calc_flag
_atom_site_refinement_flags
_atom_site_occupancy
_atom_site_type_symbol
Zn1 0.912085(15) 0.93035(3) 0.179958(11) 0.02584(9) Uani d . 1 Zn
S1 0.80091(3) 0.52705(5) 0.14871(2) 0.02196(11) Uani d . 1 S
N1 0.84039(13) 0.9420(2) 0.05358(10) 0.0321(4) Uani d . 1 N
N2 1.01229(12) 0.7964(2) 0.13913(10) 0.0355(4) Uani d . 1 N
O1 0.84301(9) 0.68431(16) 0.19418(7) 0.0290(3) Uani d . 1 O
O2 0.86303(10) 0.44769(18) 0.11046(8) 0.0339(3) Uani d . 1 O
O3 0.77445(10) 0.40242(16) 0.19930(8) 0.0302(3) Uani d . 1 O
O4 0.59967(12) 0.4002(2) -0.15981(9) 0.0487(4) Uani d . 1 O
O5 0.48552(11) 0.6100(2) -0.20156(8) 0.0389(3) Uani d . 1 O
O6 0.43916(11) 0.7963(2) -0.10180(9) 0.0429(4) Uani d D 1 O
H6O 0.4355(19) 0.749(3) -0.1451(9) 0.050 Uiso d D 1 H
O1W 0.79398(12) 1.05137(18) 0.19383(10) 0.0363(3) Uani d D 1 O
H1W1 0.7673(19) 1.004(3) 0.2235(14) 0.050 Uiso d D 1 H
H2W1 0.7886(18) 1.1613(14) 0.1951(16) 0.050 Uiso d D 1 H
O2W 0.99415(10) 1.17231(19) 0.18507(8) 0.0349(3) Uani d D 1 O
H1W2 0.9569(16) 1.260(2) 0.1719(15) 0.050 Uiso d D 1 H
H2W2 1.0280(16) 1.178(4) 0.2345(6) 0.050 Uiso d D 1 H
C1 0.68949(12) 0.5948(2) 0.07296(10) 0.0232(3) Uani d . 1 C
C2 0.66264(13) 0.5307(2) -0.00330(10) 0.0247(3) Uani d . 1 C
H2 0.7010 0.4439 -0.0141 0.030 Uiso calc R 1 H
C3 0.57834(13) 0.5946(2) -0.06472(10) 0.0247(4) Uani d . 1 C
C4 0.52016(13) 0.7221(2) -0.04668(11) 0.0278(4) Uani d . 1 C
C5 0.54516(13) 0.7790(3) 0.03179(11) 0.0307(4) Uani d . 1 C
H5 0.5044 0.8589 0.0441 0.037 Uiso calc R 1 H
C6 0.62972(13) 0.7175(2) 0.09104(10) 0.0285(4) Uani d . 1 C
H6 0.6468 0.7578 0.1429 0.034 Uiso calc R 1 H
C7 0.55406(14) 0.5264(3) -0.14733(11) 0.0290(4) Uani d . 1 C
C8 0.75220(17) 1.0199(3) 0.01470(13) 0.0425(5) Uani d . 1 C
H8 0.7179 1.0700 0.0440 0.051 Uiso calc R 1 H
C9 0.7110(2) 1.0277(4) -0.06734(15) 0.0579(7) Uani d . 1 C
H9 0.6498 1.0817 -0.0931 0.069 Uiso calc R 1 H
C10 0.7626(2) 0.9539(4) -0.10962(15) 0.0655(8) Uani d . 1 C
H10 0.7368 0.9585 -0.1648 0.079 Uiso calc R 1 H
C11 0.8523(2) 0.8733(4) -0.07078(13) 0.0536(6) Uani d . 1 C
H11 0.8874 0.8226 -0.0993 0.064 Uiso calc R 1 H
C12 0.88993(16) 0.8685(3) 0.01207(11) 0.0356(4) Uani d . 1 C
C13 0.98590(16) 0.7851(3) 0.05979(12) 0.0366(4) Uani d . 1 C
C14 1.0458(2) 0.6982(3) 0.02646(17) 0.0532(6) Uani d . 1 C
H14 1.0273 0.6920 -0.0284 0.064 Uiso calc R 1 H
C15 1.1324(2) 0.6219(4) 0.0756(2) 0.0664(8) Uani d . 1 C
H15 1.1729 0.5623 0.0542 0.080 Uiso calc R 1 H
C16 1.1590(2) 0.6337(5) 0.1559(2) 0.0709(9) Uani d . 1 C
H16 1.2176 0.5823 0.1898 0.085 Uiso calc R 1 H
C17 1.09729(18) 0.7235(4) 0.18636(16) 0.0547(6) Uani d . 1 C
H17 1.1158 0.7332 0.2412 0.066 Uiso calc R 1 H

loop_
_atom_site_aniso_label
_atom_site_aniso_U_11
_atom_site_aniso_U_22
_atom_site_aniso_U_33
_atom_site_aniso_U_12
_atom_site_aniso_U_13
_atom_site_aniso_U_23
Zn1 0.02893(14) 0.02959(14) 0.01959(13) 0.00306(8) 0.00962(9) 0.00059(7)
S1 0.0253(2) 0.0216(2) 0.0180(2) 0.00161(15) 0.00671(16) 0.00048(15)
N1 0.0370(9) 0.0361(9) 0.0235(8) -0.0049(7) 0.0116(7) 0.0020(6)
N2 0.0396(9) 0.0357(9) 0.0379(9) 0.0064(7) 0.0219(7) 0.0027(7)
O1 0.0324(6) 0.0248(6) 0.0250(6) -0.0040(5) 0.0048(5) -0.0004(5)
O2 0.0318(7) 0.0442(8) 0.0261(7) 0.0109(6) 0.0109(6) 0.0007(5)
O3 0.0427(7) 0.0223(6) 0.0285(7) 0.0009(5) 0.0165(6) 0.0030(5)
O4 0.0505(9) 0.0586(10) 0.0270(7) 0.0266(8) 0.0023(6) -0.0099(7)
O5 0.0463(8) 0.0406(8) 0.0204(6) 0.0141(7) 0.0012(6) -0.0014(6)
O6 0.0390(8) 0.0446(9) 0.0326(7) 0.0184(7) -0.0016(6) -0.0065(6)
O1W 0.0488(9) 0.0250(7) 0.0479(9) 0.0063(6) 0.0328(7) 0.0045(6)
O2W 0.0395(8) 0.0341(8) 0.0304(7) 0.0027(6) 0.0121(6) 0.0043(6)
C1 0.0229(8) 0.0241(8) 0.0212(8) 0.0007(6) 0.0062(6) 0.0006(6)
C2 0.0250(8) 0.0254(8) 0.0233(8) 0.0022(7) 0.0086(7) -0.0005(7)
C3 0.0249(8) 0.0257(8) 0.0215(8) 0.0001(6) 0.0060(7) -0.0005(6)
C4 0.0252(8) 0.0262(9) 0.0280(9) 0.0021(7) 0.0051(7) -0.0002(7)
C5 0.0291(9) 0.0303(9) 0.0322(9) 0.0067(7) 0.0106(7) -0.0036(7)
C6 0.0316(9) 0.0296(9) 0.0232(8) 0.0002(7) 0.0089(7) -0.0044(7)
C7 0.0291(9) 0.0325(9) 0.0219(9) 0.0020(7) 0.0052(7) -0.0020(7)
C8 0.0422(12) 0.0464(12) 0.0347(11) -0.0027(10) 0.0092(9) 0.0094(9)
C9 0.0537(14) 0.0682(17) 0.0381(13) -0.0090(13) 0.0009(11) 0.0148(12)
C10 0.082(2) 0.080(2) 0.0241(11) -0.0267(16) 0.0073(12) 0.0004(11)
C11 0.0760(17) 0.0607(15) 0.0303(11) -0.0207(14) 0.0267(12) -0.0116(11)
C12 0.0491(11) 0.0348(10) 0.0281(9) -0.0141(9) 0.0202(9) -0.0060(8)
C13 0.0490(11) 0.0314(10) 0.0413(11) -0.0101(9) 0.0308(9) -0.0071(8)
C14 0.0680(16) 0.0490(14) 0.0646(16) -0.0130(12) 0.0505(14) -0.0170(12)
C15 0.0712(18) 0.0569(16) 0.101(2) 0.0055(14) 0.0663(18) -0.0087(16)
C16 0.0554(16) 0.074(2) 0.095(2) 0.0293(15) 0.0418(16) 0.0147(18)
C17 0.0504(13) 0.0637(16) 0.0564(15) 0.0220(12) 0.0271(12) 0.0136(12)

loop_
_atom_type_symbol
_atom_type_description
_atom_type_scat_dispersion_real
_atom_type_scat_dispersion_imag
_atom_type_scat_source
C C 0.0033 0.0016 'International Tables Vol C Tables 4.2.6.8 and 6.1.1.4'
H H 0.0000 0.0000 'International Tables Vol C Tables 4.2.6.8 and 6.1.1.4'
N N 0.0061 0.0033 'International Tables Vol C Tables 4.2.6.8 and 6.1.1.4'
O O 0.0106 0.0060 'International Tables Vol C Tables 4.2.6.8 and 6.1.1.4'
S S 0.1246 0.1234 'International Tables Vol C Tables 4.2.6.8 and 6.1.1.4'
Zn Zn 0.2839 1.4301 'International Tables Vol C Tables 4.2.6.8 and 6.1.1.4'

loop_
_geom_angle_atom_site_label_1
_geom_angle_atom_site_label_2
_geom_angle_atom_site_label_3
_geom_angle_site_symmetry_1
_geom_angle_site_symmetry_3
_geom_angle
_geom_angle_publ_flag
O1W Zn1 O5 . 4_676 94.30(7) yes
O1W Zn1 N2 . . 167.15(7) yes
O5 Zn1 N2 4_676 . 97.81(7) yes
O1W Zn1 N1 . . 90.82(7) yes
O5 Zn1 N1 4_676 . 173.20(6) yes
N2 Zn1 N1 . . 76.78(7) yes
O1W Zn1 O2W . . 94.38(6) yes
O5 Zn1 O2W 4_676 . 91.08(5) yes
N2 Zn1 O2W . . 89.70(6) yes
N1 Zn1 O2W . . 93.00(6) yes
O1W Zn1 O1 . . 86.40(5) yes
O5 Zn1 O1 4_676 . 80.20(5) yes
N2 Zn1 O1 . . 91.42(6) yes
N1 Zn1 O1 . . 95.68(5) yes
O2W Zn1 O1 . . 171.27(5) yes
O2 S1 O1 . . 114.27(8) ?
O2 S1 O3 . . 112.00(8) ?
O1 S1 O3 . . 109.49(8) ?
O2 S1 C1 . . 107.38(8) ?
O1 S1 C1 . . 105.61(8) ?
O3 S1 C1 . . 107.66(8) ?
C12 N1 C8 . . 119.4(2) ?
C12 N1 Zn1 . . 115.80(10) ?
C8 N1 Zn1 . . 124.8(2) ?
C17 N2 C13 . . 119.4(2) ?
C17 N2 Zn1 . . 124.4(2) ?
C13 N2 Zn1 . . 116.20(10) ?
S1 O1 Zn1 . . 139.12(8) ?
C7 O5 Zn1 . 4_575 133.60(10) ?
C4 O6 H6O . . 104(2) ?
Zn1 O1W H1W1 . . 119(2) ?
Zn1 O1W H2W1 . . 123(2) ?
H1W1 O1W H2W1 . . 110(2) ?
Zn1 O2W H1W2 . . 113(2) ?
Zn1 O2W H2W2 . . 100(2) ?
H1W2 O2W H2W2 . . 109(2) ?
C2 C1 C6 . . 120.2(2) ?
C2 C1 S1 . . 121.00(10) ?
C6 C1 S1 . . 118.80(10) ?
C1 C2 C3 . . 120.9(2) ?
C1 C2 H2 . . 119.5 ?
C3 C2 H2 . . 119.5 ?
C4 C3 C2 . . 118.6(2) ?
C4 C3 C7 . . 122.3(2) ?
C2 C3 C7 . . 119.2(2) ?
O6 C4 C5 . . 116.7(2) ?
O6 C4 C3 . . 123.4(2) ?
C5 C4 C3 . . 119.9(2) ?
C6 C5 C4 . . 120.5(2) ?
C6 C5 H5 . . 119.7 ?
C4 C5 H5 . . 119.7 ?
C5 C6 C1 . . 119.7(2) ?
C5 C6 H6 . . 120.2 ?
C1 C6 H6 . . 120.2 ?
O4 C7 O5 . . 124.3(2) ?
O4 C7 C3 . . 120.6(2) ?
O5 C7 C3 . . 115.0(2) ?
N1 C8 C9 . . 122.1(2) ?
N1 C8 H8 . . 118.9 ?
C9 C8 H8 . . 118.9 ?
C10 C9 C8 . . 118.2(3) ?
C10 C9 H9 . . 120.9 ?
C8 C9 H9 . . 120.9 ?
C9 C10 C11 . . 120.2(2) ?
C9 C10 H10 . . 119.9 ?
C11 C10 H10 . . 119.9 ?
C10 C11 C12 . . 119.0(2) ?
C10 C11 H11 . . 120.5 ?
C12 C11 H11 . . 120.5 ?
N1 C12 C11 . . 121.0(2) ?
N1 C12 C13 . . 115.6(2) ?
C11 C12 C13 . . 123.4(2) ?
N2 C13 C14 . . 121.0(2) ?
N2 C13 C12 . . 115.6(2) ?
C14 C13 C12 . . 123.4(2) ?
C15 C14 C13 . . 119.1(2) ?
C15 C14 H14 . . 120.5 ?
C13 C14 H14 . . 120.5 ?
C16 C15 C14 . . 119.8(2) ?
C16 C15 H15 . . 120.1 ?
C14 C15 H15 . . 120.1 ?
C15 C16 C17 . . 119.0(3) ?
C15 C16 H16 . . 120.5 ?
C17 C16 H16 . . 120.5 ?
N2 C17 C16 . . 121.7(3) ?
N2 C17 H17 . . 119.2 ?
C16 C17 H17 . . 119.2 ?

loop_
_geom_bond_atom_site_label_1
_geom_bond_atom_site_label_2
_geom_bond_site_symmetry_2
_geom_bond_distance
_geom_bond_publ_flag
Zn1 O1 . 2.1870(10) yes
Zn1 O5 4_676 2.0360(10) yes
Zn1 N1 . 2.137(2) yes
Zn1 N2 . 2.114(2) yes
Zn1 O1W . 2.0340(10) yes
Zn1 O2W . 2.179(2) yes
S1 O2 . 1.4510(10) ?
S1 O1 . 1.4570(10) ?
S1 O3 . 1.4650(10) ?
S1 C1 . 1.765(2) ?
N1 C12 . 1.336(3) ?
N1 C8 . 1.346(3) ?
N2 C17 . 1.332(3) ?
N2 C13 . 1.346(3) ?
O4 C7 . 1.234(2) ?
O5 C7 . 1.279(2) ?
O5 Zn1 4_575 2.0360(10) ?
O6 C4 . 1.352(2) ?
O6 H6O . 0.850(10) ?
O1W H1W1 . 0.85(3) ?
O1W H2W1 . 0.840(10) ?
O2W H1W2 . 0.840(10) ?
O2W H2W2 . 0.850(10) ?
C1 C2 . 1.378(2) ?
C1 C6 . 1.392(2) ?
C2 C3 . 1.400(2) ?
C2 H2 . 0.9300 ?
C3 C4 . 1.400(2) ?
C3 C7 . 1.498(2) ?
C4 C5 . 1.399(3) ?
C5 C6 . 1.378(2) ?
C5 H5 . 0.9300 ?
C6 H6 . 0.9300 ?
C8 C9 . 1.383(3) ?
C8 H8 . 0.9300 ?
C9 C10 . 1.370(4) ?
C9 H9 . 0.9300 ?
C10 C11 . 1.371(4) ?
C10 H10 . 0.9300 ?
C11 C12 . 1.395(3) ?
C11 H11 . 0.9300 ?
C12 C13 . 1.480(3) ?
C13 C14 . 1.391(3) ?
C14 C15 . 1.371(4) ?
C14 H14 . 0.9300 ?
C15 C16 . 1.361(5) ?
C15 H15 . 0.9300 ?
C16 C17 . 1.389(4) ?
C16 H16 . 0.9300 ?
C17 H17 . 0.9300 ?

loop_
_geom_hbond_atom_site_label_D
_geom_hbond_atom_site_label_H
_geom_hbond_atom_site_label_A
_geom_hbond_site_symmetry_A
_geom_hbond_distance_DH
_geom_hbond_distance_HA
_geom_hbond_distance_DA
_geom_hbond_angle_DHA
_geom_hbond_publ_flag
O6 H6O O5 . 0.850(10) 1.80(2) 2.572(2) 151(2) yes
O1W H1W1 O3 2_655 0.85(3) 1.88(3) 2.722(2) 172(3) yes
O1W H2W1 O3 1_565 0.840(10) 1.860(10) 2.702(2) 178(3) yes
O2W H1W2 O2 1_565 0.840(10) 2.000(10) 2.820(2) 164(2) yes
O2W H2W2 O4 4_676 0.850(10) 1.900(10) 2.714(2) 159(3) yes

loop_
_geom_torsion_atom_site_label_1
_geom_torsion_atom_site_label_2
_geom_torsion_atom_site_label_3
_geom_torsion_atom_site_label_4
_geom_torsion_site_symmetry_1
_geom_torsion
O1W Zn1 N1 C12 . -177.90(10)
N2 Zn1 N1 C12 . -1.30(10)
O2W Zn1 N1 C12 . 87.60(10)
O1 Zn1 N1 C12 . -91.50(10)
O1W Zn1 N1 C8 . 3.6(2)
N2 Zn1 N1 C8 . -179.9(2)
O2W Zn1 N1 C8 . -90.9(2)
O1 Zn1 N1 C8 . 90.0(2)
O1W Zn1 N2 C17 . -163.3(3)
O5 Zn1 N2 C17 4_676 -3.0(2)
N1 Zn1 N2 C17 . -178.8(2)
O2W Zn1 N2 C17 . 88.0(2)
O1 Zn1 N2 C17 . -83.3(2)
O1W Zn1 N2 C13 . 16.2(4)
O5 Zn1 N2 C13 4_676 176.50(10)
N1 Zn1 N2 C13 . 0.70(10)
O2W Zn1 N2 C13 . -92.40(10)
O1 Zn1 N2 C13 . 96.20(10)
O2 S1 O1 Zn1 . 48.40(10)
O3 S1 O1 Zn1 . 175.00(10)
C1 S1 O1 Zn1 . -69.40(10)
O1W Zn1 O1 S1 . 117.10(10)
O5 Zn1 O1 S1 4_676 -147.90(10)
N2 Zn1 O1 S1 . -50.30(10)
N1 Zn1 O1 S1 . 26.60(10)
O2 S1 C1 C2 . 16.9(2)
O1 S1 C1 C2 . 139.2(2)
O3 S1 C1 C2 . -103.9(2)
O2 S1 C1 C6 . -161.80(10)
O1 S1 C1 C6 . -39.4(2)
O3 S1 C1 C6 . 77.5(2)
C6 C1 C2 C3 . 3.7(3)
S1 C1 C2 C3 . -175.00(10)
C1 C2 C3 C4 . -1.6(3)
C1 C2 C3 C7 . 177.6(2)
C2 C3 C4 O6 . 177.9(2)
C7 C3 C4 O6 . -1.4(3)
C2 C3 C4 C5 . -1.9(3)
C7 C3 C4 C5 . 178.8(2)
O6 C4 C5 C6 . -176.4(2)
C3 C4 C5 C6 . 3.5(3)
C4 C5 C6 C1 . -1.5(3)
C2 C1 C6 C5 . -2.1(3)
S1 C1 C6 C5 . 176.6(2)
Zn1 O5 C7 O4 4_575 7.8(3)
Zn1 O5 C7 C3 4_575 -173.40(10)
C4 C3 C7 O4 . -171.5(2)
C2 C3 C7 O4 . 9.2(3)
C4 C3 C7 O5 . 9.6(3)
C2 C3 C7 O5 . -169.7(2)
C12 N1 C8 C9 . -0.5(3)
Zn1 N1 C8 C9 . 178.0(2)
N1 C8 C9 C10 . -0.3(4)
C8 C9 C10 C11 . 0.7(4)
C9 C10 C11 C12 . -0.3(4)
C8 N1 C12 C11 . 0.9(3)
Zn1 N1 C12 C11 . -177.7(2)
C8 N1 C12 C13 . -179.7(2)
Zn1 N1 C12 C13 . 1.7(2)
C10 C11 C12 N1 . -0.5(4)
C10 C11 C12 C13 . -179.9(2)
C17 N2 C13 C14 . 0.3(3)
Zn1 N2 C13 C14 . -179.3(2)
C17 N2 C13 C12 . 179.5(2)
Zn1 N2 C13 C12 . -0.1(2)
N1 C12 C13 N2 . -1.1(3)
C11 C12 C13 N2 . 178.3(2)
N1 C12 C13 C14 . 178.1(2)
C11 C12 C13 C14 . -2.5(3)
N2 C13 C14 C15 . 0.6(3)
C12 C13 C14 C15 . -178.6(2)
C13 C14 C15 C16 . -0.7(4)
C14 C15 C16 C17 . -0.1(5)
C13 N2 C17 C16 . -1.0(4)
Zn1 N2 C17 C16 . 178.5(2)
C15 C16 C17 N2 . 0.9(5)
